data_4030139
loop_
_publ_author_name
'Yang, Bo'
'Zheng, Li-Mei'
'Gao, Zhong-Zheng'
'Xiao, Xin'
'Zhu, Qian-Jiang'
'Xue, Sai-Feng'
'Tao, Zhu'
'Liu, Jing-Xin'
'Wei, Gang'

_publ_section_title
;
 Extended and contorted conformations of alkanediammonium ions in
 symmetrical \a,\a',\d,\d'-tetramethylcucurbit[6]uril cavity.
;
_journal_issue 22
_journal_name_full 'The Journal of organic chemistry'
_journal_page_first 11194
_journal_page_last 11198
_journal_paper_doi 10.1021/jo502255x
_journal_volume 79
_journal_year 2014
_chemical_formula_sum 'C46 H82 N28 O28'
_chemical_formula_weight 1475.40
_chemical_name_systematic
; 
 ? 
;
_space_group_IT_number 2
_symmetry_cell_setting triclinic
_symmetry_space_group_name_Hall '-P 1'
_symmetry_space_group_name_H-M 'P -1'
_atom_sites_solution_hydrogens geom
_atom_sites_solution_primary direct
_atom_sites_solution_secondary difmap
_audit_creation_method SHELXL-97
_cell_angle_alpha 118.978(3)
_cell_angle_beta 95.084(4)
_cell_angle_gamma 104.624(4)
_cell_formula_units_Z 1
_cell_length_a 12.2970(16)
_cell_length_b 12.3805(9)
_cell_length_c 12.5907(9)
_cell_measurement_reflns_used 4680
_cell_measurement_temperature 293(2)
_cell_measurement_theta_max 25.44
_cell_measurement_theta_min 0.00
_cell_volume 1571.4(3)
_computing_cell_refinement 'Bruker SMART'
_computing_data_collection 'Bruker SMART'
_computing_data_reduction 'Bruker SAINT'
_computing_molecular_graphics 'Bruker SHELXTL'
_computing_publication_material 'Bruker SHELXTL'
_computing_structure_refinement 'SHELXL-97 (Sheldrick, 1997)'
_computing_structure_solution 'SHELXS-97 (Sheldrick, 1990)'
_diffrn_ambient_temperature 293(2)
_diffrn_measured_fraction_theta_full 0.970
_diffrn_measured_fraction_theta_max 0.970
_diffrn_measurement_device_type 'Bruker Smart Apex CCD area detector'
_diffrn_measurement_method 'phi and omega scans'
_diffrn_radiation_monochromator graphite
_diffrn_radiation_source 'fine-focus sealed tube'
_diffrn_radiation_type MoK\a
_diffrn_radiation_wavelength 0.71073
_diffrn_reflns_av_R_equivalents 0.0334
_diffrn_reflns_av_sigmaI/netI 0.0370
_diffrn_reflns_limit_h_max 15
_diffrn_reflns_limit_h_min -15
_diffrn_reflns_limit_k_max 14
_diffrn_reflns_limit_k_min -14
_diffrn_reflns_limit_l_max 15
_diffrn_reflns_limit_l_min -15
_diffrn_reflns_number 17925
_diffrn_reflns_theta_full 26.00
_diffrn_reflns_theta_max 26.00
_diffrn_reflns_theta_min 1.77
_diffrn_standards_decay_% none
_exptl_absorpt_coefficient_mu 0.130
_exptl_absorpt_correction_T_max 0.9770
_exptl_absorpt_correction_T_min 0.9708
_exptl_absorpt_correction_type multi-scan
_exptl_absorpt_process_details 'SADABS; Bruker, 2000'
_exptl_crystal_colour colorless
_exptl_crystal_density_diffrn 1.559
_exptl_crystal_density_meas ?
_exptl_crystal_density_method 'not measured'
_exptl_crystal_description block
_exptl_crystal_F_000 778
_exptl_crystal_size_max 0.23
_exptl_crystal_size_mid 0.20
_exptl_crystal_size_min 0.18
_refine_diff_density_max 0.837
_refine_diff_density_min -0.617
_refine_diff_density_rms 0.091
_refine_ls_extinction_coef 0.021(5)
_refine_ls_extinction_expression Fc^*^=kFc[1+0.001xFc^2^\l^3^/sin(2\q)]^-1/4^
_refine_ls_extinction_method SHELXL
_refine_ls_goodness_of_fit_ref 1.032
_refine_ls_hydrogen_treatment constr
_refine_ls_matrix_type full
_refine_ls_number_parameters 488
_refine_ls_number_reflns 6007
_refine_ls_number_restraints 10
_refine_ls_restrained_S_all 1.067
_refine_ls_R_factor_all 0.1023
_refine_ls_R_factor_gt 0.0828
_refine_ls_shift/su_max 0.001
_refine_ls_shift/su_mean 0.000
_refine_ls_structure_factor_coef Fsqd
_refine_ls_weighting_details 'calc w=1/[\s^2^(Fo^2^)+(0.1850P)^2^+1.1338P] where P=(Fo^2^+2Fc^2^)/3'
_refine_ls_weighting_scheme calc
_refine_ls_wR_factor_gt 0.2471
_refine_ls_wR_factor_ref 0.2764
_reflns_number_gt 4436
_reflns_number_total 6007
_reflns_threshold_expression >2sigma(I)
_cod_data_source_file jo502255x_si_004.cif
_cod_data_source_block TMeQ[6]+C6
_cod_depositor_comments
;
The following automatic conversions were performed:

'_symmetry_cell_setting' value 'Triclinic' changed to 'triclinic'
according to
/home/saulius/struct/COD-crude-data--automatic-downloads/rss-feeds/ACS/lib/dictionaries/cif_core.dic
dictionary named 'cif_core.dic' version 2.4.2 from
2011-04-26.

'_exptl_absorpt_correction_type' value 'multi scan'
changed to 'multi-scan' according to
/home/saulius/struct/COD-crude-data--automatic-downloads/rss-feeds/ACS/lib/dictionaries/cif_core.dic
dictionary named 'cif_core.dic' version 2.4.2 from 2011-04-26.

Automatic conversion script
Id: cif_fix_values 2827 2014-09-09 07:05:25Z andrius 

The following automatic conversions were performed:

'_exptl_crystal_density_meas' value 'not measured' was changed to '?'
- the value is perceived as not measured.

Automatic conversion script
Id: cif_fix_values 3008 2015-01-20 13:52:24Z robertas 

 Adding full bibliography for 4030138--4030142.cif.
;
_cod_original_sg_symbol_H-M P-1
_cod_database_code 4030139

loop_
_symmetry_equiv_pos_as_xyz
'x, y, z'
'-x, -y, -z'

loop_
_atom_site_label
_atom_site_type_symbol
_atom_site_fract_x
_atom_site_fract_y
_atom_site_fract_z
_atom_site_U_iso_or_equiv
_atom_site_adp_type
_atom_site_occupancy
_atom_site_symmetry_multiplicity
_atom_site_calc_flag
_atom_site_refinement_flags
C1 C 1.3560(3) 0.8880(3) 1.1485(3) 0.0443(8) Uani 1 1 d .
H1A H 1.4392 0.9298 1.1833 0.053 Uiso 1 1 calc R
H1B H 1.3267 0.9480 1.1364 0.053 Uiso 1 1 calc R
C2 C 0.7070(3) 0.6535(4) 1.2877(3) 0.0466(8) Uani 1 1 d .
H2A H 0.6589 0.6394 1.3400 0.056 Uiso 1 1 calc R
H2B H 0.6945 0.7239 1.2799 0.056 Uiso 1 1 calc R
C3 C 0.9105(3) 0.7892(3) 1.3471(3) 0.0389(7) Uani 1 1 d .
C4 C 1.1149(3) 0.9259(3) 1.4463(3) 0.0418(7) Uani 1 1 d .
H4A H 1.0897 0.9845 1.4277 0.050 Uiso 1 1 calc R
H4B H 1.1556 0.9761 1.5343 0.050 Uiso 1 1 calc R
C5 C 1.2152(3) 0.9073(3) 1.2793(3) 0.0373(7) Uani 1 1 d .
C6 C 1.2576(3) 0.7385(3) 0.9241(3) 0.0400(7) Uani 1 1 d .
C7 C 0.8006(3) 0.6779(4) 1.5352(3) 0.0526(9) Uani 1 1 d .
H7A H 0.7220 0.6195 1.4941 0.079 Uiso 1 1 calc R
H7B H 0.8018 0.7669 1.5801 0.079 Uiso 1 1 calc R
H7C H 0.8340 0.6583 1.5929 0.079 Uiso 1 1 calc R
C8 C 0.8706(3) 0.6603(3) 1.4381(3) 0.0382(7) Uani 1 1 d .
C9 C 1.0431(3) 0.8423(3) 1.6329(3) 0.0430(7) Uani 1 1 d .
H9A H 1.1239 0.8929 1.6568 0.065 Uiso 1 1 calc R
H9B H 1.0312 0.7911 1.6714 0.065 Uiso 1 1 calc R
H9C H 0.9988 0.9003 1.6600 0.065 Uiso 1 1 calc R
C10 C 1.0040(3) 0.7517(3) 1.4914(3) 0.0351(6) Uani 1 1 d .
C11 C 1.2841(3) 0.8412(3) 1.4095(3) 0.0368(7) Uani 1 1 d .
H11A H 1.3299 0.9062 1.4958 0.044 Uiso 1 1 calc R
C12 C 1.3589(3) 0.8267(3) 1.3136(3) 0.0383(7) Uani 1 1 d .
H12A H 1.4400 0.8835 1.3552 0.046 Uiso 1 1 calc R
C13 C 1.4045(3) 0.6862(3) 0.9987(3) 0.0411(7) Uani 1 1 d .
H13A H 1.4873 0.7378 1.0253 0.049 Uiso 1 1 calc R
C14 C 0.7811(3) 0.4071(3) 1.3042(3) 0.0422(7) Uani 1 1 d .
H14A H 0.7198 0.4152 1.3479 0.051 Uiso 1 1 calc R
H14B H 0.8051 0.3370 1.3012 0.051 Uiso 1 1 calc R
C15 C 0.9896(3) 0.5287(3) 1.3819(3) 0.0355(6) Uani 1 1 d .
C16 C 1.1879(3) 0.6829(3) 1.4731(3) 0.0377(7) Uani 1 1 d .
H16A H 1.2227 0.7575 1.5580 0.045 Uiso 1 1 calc R
H16B H 1.2038 0.6083 1.4692 0.045 Uiso 1 1 calc R
C17 C 1.2844(2) 0.6255(3) 1.3001(3) 0.0356(7) Uani 1 1 d .
C18 C 1.4219(3) 0.6365(4) 1.1717(3) 0.0433(7) Uani 1 1 d .
H18A H 1.4293 0.5619 1.1750 0.052 Uiso 1 1 calc R
H18B H 1.4984 0.7027 1.2054 0.052 Uiso 1 1 calc R
C19 C 1.3467(3) 0.4667(3) 0.9459(3) 0.0413(7) Uani 1 1 d .
C20 C 0.6381(3) 0.4053(3) 1.1455(3) 0.0423(7) Uani 1 1 d .
H20A H 0.5772 0.3905 1.1870 0.051 Uiso 1 1 calc R
N1 N 0.6695(2) 0.5356(3) 1.1651(2) 0.0444(7) Uani 1 1 d .
N2 N 0.8277(2) 0.6951(3) 1.3505(3) 0.0412(6) Uani 1 1 d .
N3 N 1.0133(2) 0.8217(3) 1.4259(2) 0.0385(6) Uani 1 1 d .
N4 N 1.3035(2) 0.8647(3) 1.2376(2) 0.0399(6) Uani 1 1 d .
N5 N 1.1950(2) 0.8817(3) 1.3722(2) 0.0400(6) Uani 1 1 d .
N6 N 1.3329(2) 0.7684(3) 1.0274(2) 0.0431(6) Uani 1 1 d .
N7 N 0.7350(2) 0.3710(3) 1.1768(2) 0.0408(6) Uani 1 1 d .
N8 N 0.8785(2) 0.5283(2) 1.3746(2) 0.0384(6) Uani 1 1 d .
N9 N 1.0634(2) 0.6541(2) 1.4470(2) 0.0375(6) Uani 1 1 d .
N10 N 1.2425(2) 0.7113(3) 1.3886(2) 0.0375(6) Uani 1 1 d .
N11 N 1.3472(2) 0.6888(3) 1.2494(2) 0.0407(6) Uani 1 1 d .
N12 N 1.3801(2) 0.5953(3) 1.0420(2) 0.0416(6) Uani 1 1 d .
O1 O 0.8948(2) 0.8390(2) 1.2866(2) 0.0483(6) Uani 1 1 d .
O2 O 1.1630(2) 0.9583(2) 1.2421(2) 0.0508(6) Uani 1 1 d .
O3 O 1.1940(2) 0.7992(2) 0.9210(2) 0.0506(6) Uani 1 1 d .
O4 O 1.0176(2) 0.4302(2) 1.3388(2) 0.0434(5) Uani 1 1 d .
O5 O 1.2685(2) 0.5123(2) 1.2704(2) 0.0455(5) Uani 1 1 d .
N14 N 1.5203(5) 0.7844(6) 1.5409(5) 0.129(3) Uani 1 1 d D
O6 O 1.3360(2) 0.3725(3) 0.9559(2) 0.0520(6) Uani 1 1 d .
O7 O 1.5717(8) 0.8366(10) 1.4857(8) 0.226(4) Uani 1 1 d D
O8 O 1.5058(8) 0.6717(6) 1.4999(11) 0.288(7) Uani 1 1 d D
O9 O 1.4748(5) 0.8486(7) 1.6152(6) 0.190(4) Uani 1 1 d D
O1W O 1.3946(8) 0.3457(8) 1.2608(10) 0.093(2) Uani 0.45 1 d P
O1W' O 1.4885(14) 0.4280(12) 1.3551(15) 0.091(4) Uani 0.25 1 d PD
O1W" O 1.3421(11) 0.2688(13) 1.1241(15) 0.094(4) Uani 0.30 1 d P
O2W O 0.5476(7) 0.1487(7) 1.1573(8) 0.199(3) Uani 1 1 d .
O3W O 0.6775(4) 0.9157(4) 1.2495(4) 0.1012(12) Uani 1 1 d .
O4W O 0.8418(7) 0.9157(6) 0.8952(6) 0.205(2) Uani 1 1 d .
O5W O 1.3574(7) 1.0443(8) 0.9504(8) 0.190(3) Uani 1 1 d .
N13 N 0.9446(3) 0.7370(3) 0.8947(3) 0.0631(9) Uani 1 1 d .
H13B H 0.9128 0.7950 0.8971 0.095 Uiso 1 1 calc R
H13C H 0.9091 0.6598 0.8241 0.095 Uiso 1 1 calc R
H13D H 1.0196 0.7648 0.8976 0.095 Uiso 1 1 calc R
C21 C 0.9318(4) 0.7228(4) 1.0028(4) 0.0628(10) Uani 1 1 d .
H21A H 0.8501 0.6930 1.0002 0.075 Uiso 1 1 calc R
H21B H 0.9691 0.8072 1.0799 0.075 Uiso 1 1 calc R
C22 C 0.9854(7) 0.6264(8) 1.0006(9) 0.141(3) Uani 1 1 d D
C23 C 0.9658(9) 0.5709(10) 1.0734(9) 0.080(2) Uani 0.55 1 d PD
C23' C 0.9583(13) 0.5050(12) 0.9191(11) 0.090(3) Uani 0.45 1 d PD

loop_
_atom_site_aniso_label
_atom_site_aniso_U_11
_atom_site_aniso_U_22
_atom_site_aniso_U_33
_atom_site_aniso_U_23
_atom_site_aniso_U_13
_atom_site_aniso_U_12
C1 0.0516(18) 0.0415(17) 0.0388(16) 0.0241(14) 0.0146(13) 0.0070(14)
C2 0.0479(17) 0.0582(19) 0.0421(17) 0.0248(15) 0.0163(13) 0.0323(15)
C3 0.0541(17) 0.0397(15) 0.0293(14) 0.0158(12) 0.0161(12) 0.0286(14)
C4 0.0614(19) 0.0342(15) 0.0376(15) 0.0203(13) 0.0165(14) 0.0236(14)
C5 0.0506(17) 0.0294(14) 0.0310(14) 0.0165(12) 0.0083(12) 0.0115(13)
C6 0.0416(15) 0.0408(16) 0.0409(16) 0.0260(13) 0.0139(12) 0.0082(13)
C7 0.0562(19) 0.069(2) 0.0410(17) 0.0285(16) 0.0233(15) 0.0302(17)
C8 0.0446(15) 0.0417(16) 0.0325(14) 0.0190(12) 0.0145(12) 0.0208(13)
C9 0.0575(19) 0.0411(16) 0.0326(15) 0.0194(13) 0.0121(13) 0.0198(15)
C10 0.0449(15) 0.0348(14) 0.0340(14) 0.0206(12) 0.0139(12) 0.0194(12)
C11 0.0408(15) 0.0365(15) 0.0304(14) 0.0189(12) 0.0025(11) 0.0086(12)
C12 0.0358(14) 0.0410(16) 0.0348(15) 0.0217(13) 0.0039(12) 0.0056(13)
C13 0.0339(14) 0.0499(18) 0.0431(16) 0.0283(14) 0.0133(12) 0.0104(13)
C14 0.0482(17) 0.0459(17) 0.0375(15) 0.0281(13) 0.0114(13) 0.0103(14)
C15 0.0463(16) 0.0382(15) 0.0304(13) 0.0215(12) 0.0142(12) 0.0182(13)
C16 0.0448(15) 0.0450(16) 0.0366(14) 0.0284(13) 0.0129(12) 0.0201(13)
C17 0.0341(14) 0.0423(16) 0.0335(14) 0.0217(12) 0.0057(11) 0.0151(12)
C18 0.0374(15) 0.0599(19) 0.0421(16) 0.0307(15) 0.0133(12) 0.0217(14)
C19 0.0344(14) 0.0528(18) 0.0447(17) 0.0281(15) 0.0147(12) 0.0200(13)
C20 0.0358(14) 0.0576(19) 0.0428(16) 0.0319(15) 0.0163(12) 0.0158(14)
N1 0.0481(14) 0.0527(16) 0.0359(13) 0.0234(12) 0.0106(11) 0.0224(13)
N2 0.0451(14) 0.0444(14) 0.0423(14) 0.0255(12) 0.0118(11) 0.0217(12)
N3 0.0482(14) 0.0403(13) 0.0371(13) 0.0248(11) 0.0135(11) 0.0199(11)
N4 0.0463(14) 0.0426(14) 0.0374(13) 0.0276(11) 0.0097(11) 0.0116(11)
N5 0.0492(14) 0.0432(14) 0.0397(13) 0.0284(11) 0.0142(11) 0.0192(12)
N6 0.0488(14) 0.0463(15) 0.0359(13) 0.0238(12) 0.0108(11) 0.0139(12)
N7 0.0465(14) 0.0458(14) 0.0344(13) 0.0232(11) 0.0108(11) 0.0175(12)
N8 0.0425(13) 0.0368(13) 0.0368(13) 0.0198(11) 0.0104(10) 0.0137(11)
N9 0.0410(13) 0.0361(13) 0.0413(13) 0.0217(11) 0.0147(10) 0.0179(11)
N10 0.0443(13) 0.0379(13) 0.0363(12) 0.0226(11) 0.0133(10) 0.0153(11)
N11 0.0408(13) 0.0464(14) 0.0419(14) 0.0266(12) 0.0135(11) 0.0172(11)
N12 0.0406(13) 0.0529(15) 0.0384(13) 0.0281(12) 0.0123(10) 0.0174(12)
O1 0.0696(15) 0.0490(12) 0.0390(12) 0.0268(10) 0.0140(10) 0.0314(11)
O2 0.0696(15) 0.0533(13) 0.0507(13) 0.0380(11) 0.0202(11) 0.0290(12)
O3 0.0624(14) 0.0477(13) 0.0460(13) 0.0262(11) 0.0125(11) 0.0224(12)
O4 0.0571(13) 0.0377(11) 0.0443(12) 0.0235(10) 0.0166(10) 0.0242(10)
O5 0.0519(13) 0.0438(12) 0.0503(13) 0.0276(10) 0.0177(10) 0.0228(10)
N14 0.131(4) 0.104(4) 0.088(4) 0.000(3) -0.042(3) 0.072(4)
O6 0.0625(14) 0.0563(14) 0.0518(13) 0.0340(12) 0.0168(11) 0.0295(12)
O7 0.254(10) 0.303(11) 0.140(6) 0.120(7) 0.012(6) 0.128(9)
O8 0.210(7) 0.103(5) 0.365(13) 0.021(6) -0.132(8) 0.052(5)
O9 0.136(4) 0.166(5) 0.134(5) -0.020(4) -0.013(4) 0.071(4)
O1W 0.103(5) 0.083(5) 0.149(7) 0.078(5) 0.075(5) 0.068(4)
O1W' 0.119(10) 0.082(8) 0.123(10) 0.070(7) 0.097(9) 0.058(8)
O1W" 0.087(7) 0.114(8) 0.144(11) 0.099(8) 0.056(7) 0.055(7)
O2W 0.226(7) 0.140(5) 0.243(7) 0.111(5) 0.140(6) 0.035(5)
O3W 0.097(3) 0.087(3) 0.108(3) 0.047(2) 0.017(2) 0.026(2)
O4W 0.430(8) 0.240(4) 0.173(4) 0.176(3) 0.194(4) 0.278(5)
O5W 0.193(7) 0.210(6) 0.223(7) 0.166(6) 0.061(5) 0.037(5)
N13 0.086(2) 0.067(2) 0.0563(18) 0.0368(16) 0.0253(16) 0.0457(18)
C21 0.068(2) 0.067(2) 0.069(2) 0.046(2) 0.0145(19) 0.025(2)
C22 0.126(5) 0.178(5) 0.243(8) 0.185(6) 0.062(5) 0.075(5)
C23 0.101(6) 0.097(6) 0.075(5) 0.056(5) 0.039(5) 0.055(5)
C23' 0.140(10) 0.098(7) 0.088(7) 0.069(6) 0.047(7) 0.077(7)

loop_
_atom_type_symbol
_atom_type_description
_atom_type_scat_dispersion_real
_atom_type_scat_dispersion_imag
_atom_type_scat_source
C C 0.0033 0.0016 'International Tables Vol C Tables 4.2.6.8 and 6.1.1.4'
H H 0.0000 0.0000 'International Tables Vol C Tables 4.2.6.8 and 6.1.1.4'
N N 0.0061 0.0033 'International Tables Vol C Tables 4.2.6.8 and 6.1.1.4'
O O 0.0106 0.0060 'International Tables Vol C Tables 4.2.6.8 and 6.1.1.4'

loop_
_geom_angle_atom_site_label_1
_geom_angle_atom_site_label_2
_geom_angle_atom_site_label_3
_geom_angle
_geom_angle_site_symmetry_1
_geom_angle_site_symmetry_3
N4 C1 N6 113.1(3) . .
N1 C2 N2 114.6(3) . .
O1 C3 N2 125.5(3) . .
O1 C3 N3 125.6(3) . .
N2 C3 N3 108.9(3) . .
N5 C4 N3 114.6(3) . .
O2 C5 N4 126.7(3) . .
O2 C5 N5 125.6(3) . .
N4 C5 N5 107.6(3) . .
O3 C6 N6 125.9(3) . .
O3 C6 N7 125.7(3) . 2_767
N6 C6 N7 108.4(3) . 2_767
N8 C8 N2 112.9(2) . .
N8 C8 C7 111.0(3) . .
N2 C8 C7 112.3(3) . .
N8 C8 C10 102.2(2) . .
N2 C8 C10 102.1(2) . .
C7 C8 C10 115.8(3) . .
N3 C10 N9 112.4(2) . .
N3 C10 C9 113.1(3) . .
N9 C10 C9 111.1(3) . .
N3 C10 C8 102.6(2) . .
N9 C10 C8 101.9(2) . .
C9 C10 C8 115.0(2) . .
N10 C11 N5 114.2(3) . .
N10 C11 C12 103.2(2) . .
N5 C11 C12 103.5(2) . .
N4 C12 N11 114.7(2) . .
N4 C12 C11 103.0(3) . .
N11 C12 C11 103.4(2) . .
N6 C13 N12 114.7(3) . .
N6 C13 C20 102.8(3) . 2_767
N12 C13 C20 103.0(3) . 2_767
N8 C14 N7 113.9(3) . .
O4 C15 N9 125.8(3) . .
O4 C15 N8 124.9(3) . .
N9 C15 N8 109.3(3) . .
N10 C16 N9 114.3(2) . .
O5 C17 N10 126.2(3) . .
O5 C17 N11 125.7(3) . .
N10 C17 N11 108.1(3) . .
N11 C18 N12 113.3(3) . .
O6 C19 N12 126.6(3) . .
O6 C19 N1 125.9(3) . 2_767
N12 C19 N1 107.4(3) . 2_767
N7 C20 N1 114.5(3) . .
N7 C20 C13 103.5(3) . 2_767
N1 C20 C13 103.6(3) . 2_767
C19 N1 C2 124.3(3) 2_767 .
C19 N1 C20 112.5(3) 2_767 .
C2 N1 C20 123.1(3) . .
C3 N2 C2 120.7(3) . .
C3 N2 C8 113.2(3) . .
C2 N2 C8 125.4(3) . .
C3 N3 C4 120.5(3) . .
C3 N3 C10 113.3(3) . .
C4 N3 C10 126.0(3) . .
C5 N4 C12 113.0(3) . .
C5 N4 C1 122.8(3) . .
C12 N4 C1 122.3(3) . .
C5 N5 C4 122.7(3) . .
C5 N5 C11 112.0(3) . .
C4 N5 C11 123.2(3) . .
C6 N6 C13 112.8(3) . .
C6 N6 C1 122.5(3) . .
C13 N6 C1 123.5(3) . .
C6 N7 C20 111.7(3) 2_767 .
C6 N7 C14 121.1(3) 2_767 .
C20 N7 C14 121.6(3) . .
C15 N8 C14 121.3(3) . .
C15 N8 C8 113.3(2) . .
C14 N8 C8 125.4(3) . .
C15 N9 C16 120.8(3) . .
C15 N9 C10 113.3(2) . .
C16 N9 C10 125.8(3) . .
C17 N10 C11 113.0(3) . .
C17 N10 C16 122.2(3) . .
C11 N10 C16 123.0(3) . .
C17 N11 C18 122.5(3) . .
C17 N11 C12 112.0(2) . .
C18 N11 C12 122.7(3) . .
C19 N12 C18 122.3(3) . .
C19 N12 C13 112.7(3) . .
C18 N12 C13 122.2(3) . .
O8 N14 O9 126.1(10) . .
O8 N14 O7 117.5(9) . .
O9 N14 O7 115.1(8) . .
O1W' O1W O1W" 148.2(10) . .
N13 C21 C22 110.1(5) . .
C23' C22 C23 78.5(7) . .
C23' C22 C21 129.1(9) . .
C23 C22 C21 123.4(8) . .
C22 C23 C23' 118.1(9) . 2_767
C22 C23 C23' 47.6(5) . .
C23' C23 C23' 90.4(7) 2_767 .
C22 C23' C23 120.3(11) . 2_767
C22 C23' C23 53.9(6) . .
C23 C23' C23 89.6(7) 2_767 .

loop_
_geom_bond_atom_site_label_1
_geom_bond_atom_site_label_2
_geom_bond_distance
_geom_bond_site_symmetry_2
C1 N4 1.450(4) .
C1 N6 1.456(4) .
C2 N1 1.442(4) .
C2 N2 1.451(4) .
C3 O1 1.220(4) .
C3 N2 1.361(4) .
C3 N3 1.370(4) .
C4 N5 1.442(4) .
C4 N3 1.449(4) .
C5 O2 1.213(4) .
C5 N4 1.362(4) .
C5 N5 1.379(4) .
C6 O3 1.223(4) .
C6 N6 1.354(4) .
C6 N7 1.369(4) 2_767
C7 C8 1.518(4) .
C8 N8 1.466(4) .
C8 N2 1.467(4) .
C8 C10 1.598(4) .
C9 C10 1.517(4) .
C10 N3 1.451(4) .
C10 N9 1.473(4) .
C11 N10 1.439(4) .
C11 N5 1.444(4) .
C11 C12 1.551(4) .
C12 N4 1.444(4) .
C12 N11 1.451(4) .
C13 N6 1.447(4) .
C13 N12 1.451(4) .
C13 C20 1.547(5) 2_767
C14 N8 1.445(4) .
C14 N7 1.452(4) .
C15 O4 1.226(4) .
C15 N9 1.353(4) .
C15 N8 1.359(4) .
C16 N10 1.441(4) .
C16 N9 1.449(4) .
C17 O5 1.218(4) .
C17 N10 1.367(4) .
C17 N11 1.373(4) .
C18 N11 1.437(4) .
C18 N12 1.451(4) .
C19 O6 1.209(4) .
C19 N12 1.372(4) .
C19 N1 1.379(4) 2_767
C20 N7 1.446(4) .
C20 N1 1.447(5) .
C20 C13 1.547(5) 2_767
N1 C19 1.379(4) 2_767
N7 C6 1.369(4) 2_767
N14 O8 1.185(6) .
N14 O9 1.191(6) .
N14 O7 1.267(8) .
O1W O1W' 1.332(19) .
O1W O1W" 1.480(18) .
N13 C21 1.471(5) .
C21 C22 1.493(8) .
C22 C23' 1.271(12) .
C22 C23 1.392(10) .
C23 C23' 1.510(15) 2_767
C23 C23' 1.687(15) .
C23' C23 1.510(15) 2_767
